data_9015340
loop_
_publ_author_name
'Jahn, S.'
'Wunder, B.'
'Koch-Muller M'
'Tarrieu, L.'
'Pohle, M.'
'Watenphul, A.'
'Taran, M. N.'

_publ_section_title
;
 Pressure-induced hydrogen bond symmetrisation in guyanaite, B-CrOOH:
 evidence from spectroscopy and ab initio simulations
 Sample: Run LT9
;
_journal_name_full 'European Journal of Mineralogy'
_journal_page_first 839
_journal_page_last 850
_journal_paper_doi 10.1127/0935-1221/2012/0024-2228
_journal_volume 24
_journal_year 2012
_chemical_compound_source 'synthetic at 4.0 GPa and 600 deg C for 24 hours'
_chemical_formula_sum 'Cr H O2'
_chemical_name_mineral Guyanaite
_space_group_IT_number 31
_symmetry_space_group_name_Hall 'P -2 2ac'
_symmetry_space_group_name_H-M 'P 21 n m'
_cell_angle_alpha 90
_cell_angle_beta 90
_cell_angle_gamma 90
_cell_length_a 4.8623
_cell_length_b 4.2972
_cell_length_c 2.9567
_cell_formula_units_Z 2
_cell_volume 61.778
_database_code_amcsd 0019391
_exptl_crystal_density_diffrn 4.570
_cod_original_formula_sum 'Cr O2 H'
_cod_database_code 9015340

loop_
_space_group_symop_operation_xyz
x,y,z
1/2+x,-y,1/2+z
x,y,-z
1/2+x,-y,1/2-z

loop_
_atom_site_label
_atom_site_fract_x
_atom_site_fract_y
_atom_site_fract_z
Cr 0.00000 0.25600 0.00000
O1 0.36400 0.46900 0.00000
O2 0.66700 0.00300 0.00000
H 0.52750 0.21100 0.00000

loop_
_cod_related_entry_id
_cod_related_entry_database
_cod_related_entry_code
1 AMCSD 0019391
